data_2219607
loop_
_publ_author_name
'Ahmadi, Roya'
'Khalighi, Aida'
'Kalateh, Khadijeh'
'Amani, Vahid'
'Khavasi, Hamid Reza'

_publ_contact_author
;
  'Amani, Vahid'
   Islamic Azad University
   Shahr-e-Rey Branch
   Tehran
   Iran
;
_publ_section_title
;
 <i>catena</i>-Poly[[(5,5'-dimethyl-
 2,2'-bipyridine-\k^2^<i>N</i>,<i>N</i>')cadmium(II)]-di-\m-chlorido]
;
_journal_coeditor_code HK2520
_journal_issue 10
_journal_name_full 'Acta Crystallographica Section E'
_journal_page_first m1233
_journal_paper_doi 10.1107/S1600536808027657
_journal_volume 64
_journal_year 2008
_chemical_formula_iupac '[Cd Cl2 (C12 H12 N2)]'
_chemical_formula_moiety 'C12 H12 Cd1 Cl2 N2'
_chemical_formula_sum 'C12 H12 Cd Cl2 N2'
_chemical_formula_weight 367.55
_chemical_name_systematic
;
<i>catena</i>-Poly[[(5,5'-dimethyl-2,2'-bipyridine-
\k^2^<i>N</i>,<i>N</i>')cadmium(II)]-di-\m-chlorido]
;
_space_group_IT_number 15
_symmetry_cell_setting monoclinic
_symmetry_space_group_name_Hall '-C 2yc'
_symmetry_space_group_name_H-M 'C 1 2/c 1'
_atom_sites_solution_hydrogens geom
_atom_sites_solution_primary direct
_atom_sites_solution_secondary difmap
_audit_creation_method SHELXL97
_cell_angle_alpha 90.00
_cell_angle_beta 107.53(3)
_cell_angle_gamma 90.00
_cell_formula_units_Z 4
_cell_length_a 20.365(4)
_cell_length_b 9.3135(19)
_cell_length_c 7.2313(14)
_cell_measurement_reflns_used 1004
_cell_measurement_temperature 298(2)
_cell_measurement_theta_max 29.16
_cell_measurement_theta_min 4.06
_cell_volume 1307.9(5)
_computing_cell_refinement 'SMART (Bruker, 1998)'
_computing_data_collection 'SMART (Bruker, 1998)'
_computing_data_reduction 'SAINT (Bruker, 1998)'
_computing_molecular_graphics 'ORTEP-3 for Windows (Farrugia, 1997)'
_computing_publication_material 'WinGX (Farrugia, 1999)'
_computing_structure_refinement 'SHELXTL (Sheldrick, 2008)'
_computing_structure_solution 'SHELXTL (Sheldrick, 2008)'
_diffrn_ambient_temperature 298(2)
_diffrn_measured_fraction_theta_full 0.987
_diffrn_measured_fraction_theta_max 0.987
_diffrn_measurement_device_type 'Bruker SMART CCD area-detector diffractometer'
_diffrn_measurement_method '\f and \w scans'
_diffrn_radiation_monochromator graphite
_diffrn_radiation_source 'fine-focus sealed tube'
_diffrn_radiation_type MoK\a
_diffrn_radiation_wavelength 0.71073
_diffrn_reflns_av_R_equivalents 0.0523
_diffrn_reflns_av_sigmaI/netI 0.0322
_diffrn_reflns_limit_h_max 18
_diffrn_reflns_limit_h_min -27
_diffrn_reflns_limit_k_max 11
_diffrn_reflns_limit_k_min -12
_diffrn_reflns_limit_l_max 9
_diffrn_reflns_limit_l_min -9
_diffrn_reflns_number 4283
_diffrn_reflns_theta_full 29.16
_diffrn_reflns_theta_max 29.16
_diffrn_reflns_theta_min 4.06
_diffrn_standards_number 0
_exptl_absorpt_coefficient_mu 2.055
_exptl_absorpt_correction_T_max 0.7400
_exptl_absorpt_correction_T_min 0.6660
_exptl_absorpt_correction_type multi-scan
_exptl_absorpt_process_details '(SADABS; Sheldrick, 1998)'
_exptl_crystal_colour colorless
_exptl_crystal_density_diffrn 1.867
_exptl_crystal_density_method 'not measured'
_exptl_crystal_description block
_exptl_crystal_F_000 720
_exptl_crystal_size_max 0.20
_exptl_crystal_size_mid 0.17
_exptl_crystal_size_min 0.15
_refine_diff_density_max 0.683
_refine_diff_density_min -0.761
_refine_ls_extinction_method none
_refine_ls_goodness_of_fit_ref 1.084
_refine_ls_hydrogen_treatment constr
_refine_ls_matrix_type full
_refine_ls_number_parameters 78
_refine_ls_number_reflns 1724
_refine_ls_number_restraints 0
_refine_ls_restrained_S_all 1.084
_refine_ls_R_factor_all 0.0354
_refine_ls_R_factor_gt 0.0324
_refine_ls_shift/su_max 0.011
_refine_ls_shift/su_mean 0.001
_refine_ls_structure_factor_coef Fsqd
_refine_ls_weighting_details 'calc w=1/[\s^2^(Fo^2^)+(0.0543P)^2^+0.9451P] where P=(Fo^2^+2Fc^2^)/3'
_refine_ls_weighting_scheme calc
_refine_ls_wR_factor_gt 0.0866
_refine_ls_wR_factor_ref 0.0892
_reflns_number_gt 1585
_reflns_number_total 1724
_reflns_threshold_expression I>2\s(I)
_cod_data_source_file hk2520.cif
_cod_data_source_block I
_cod_original_sg_symbol_H-M 'C 2/c'
_cod_original_formula_sum 'C12 H12 Cd1 Cl2 N2'
_cod_database_code 2219607
_cod_database_fobs_code 2219607

loop_
_symmetry_equiv_pos_as_xyz
'x, y, z'
'-x, y, -z+1/2'
'x+1/2, y+1/2, z'
'-x+1/2, y+1/2, -z+1/2'
'-x, -y, -z'
'x, -y, z-1/2'
'-x+1/2, -y+1/2, -z'
'x+1/2, -y+1/2, z-1/2'

loop_
_atom_site_type_symbol
_atom_site_label
_atom_site_fract_x
_atom_site_fract_y
_atom_site_fract_z
_atom_site_U_iso_or_equiv
_atom_site_adp_type
_atom_site_calc_flag
_atom_site_refinement_flags
_atom_site_occupancy
Cd Cd1 0.0000 0.58047(2) 0.7500 0.03912(12) Uani d S 1
Cl Cl1 0.07886(4) 0.41364(6) 0.99832(11) 0.04502(17) Uani d . 1
N N1 0.06292(10) 0.7876(2) 0.8828(3) 0.0383(4) Uani d . 1
C C1 0.12723(13) 0.7815(3) 1.0067(4) 0.0460(5) Uani d . 1
H H1 0.1458 0.6918 1.0488 0.055 Uiso calc R 1
C C2 0.16716(14) 0.9023(3) 1.0746(5) 0.0480(6) Uani d . 1
C C3 0.23917(17) 0.8878(5) 1.2093(6) 0.0674(9) Uani d . 1
H H3A 0.2665 0.8339 1.1466 0.081 Uiso calc R 1
H H3B 0.2381 0.8389 1.3251 0.081 Uiso calc R 1
H H3C 0.2589 0.9815 1.2422 0.081 Uiso calc R 1
C C4 0.13695(15) 1.0347(3) 1.0145(4) 0.0484(6) Uani d . 1
H H4 0.1612 1.1187 1.0594 0.058 Uiso calc R 1
C C5 0.07094(15) 1.0418(3) 0.8883(4) 0.0435(5) Uani d . 1
H H5 0.0504 1.1303 0.8486 0.052 Uiso calc R 1
C C6 0.03548(12) 0.9157(2) 0.8213(4) 0.0344(4) Uani d . 1

loop_
_atom_site_aniso_label
_atom_site_aniso_U_11
_atom_site_aniso_U_22
_atom_site_aniso_U_33
_atom_site_aniso_U_12
_atom_site_aniso_U_13
_atom_site_aniso_U_23
Cd1 0.04181(17) 0.02643(15) 0.04102(17) 0.000 0.00027(11) 0.000
Cl1 0.0458(3) 0.0370(3) 0.0479(3) 0.0092(2) 0.0074(3) 0.0073(2)
N1 0.0373(9) 0.0313(9) 0.0426(10) 0.0009(8) 0.0064(8) -0.0023(8)
C1 0.0381(11) 0.0426(13) 0.0501(13) 0.0045(10) 0.0024(10) -0.0068(11)
C2 0.0364(12) 0.0536(16) 0.0507(14) -0.0035(10) 0.0080(11) -0.0133(11)
C3 0.0394(14) 0.082(2) 0.070(2) -0.0029(15) -0.0003(14) -0.0177(18)
C4 0.0448(13) 0.0457(14) 0.0529(15) -0.0112(11) 0.0117(11) -0.0135(12)
C5 0.0487(13) 0.0303(10) 0.0533(14) -0.0046(10) 0.0179(12) -0.0062(10)
C6 0.0339(10) 0.0296(11) 0.0406(11) 0.0012(7) 0.0129(9) -0.0020(8)

loop_
_atom_type_symbol
_atom_type_description
_atom_type_scat_dispersion_real
_atom_type_scat_dispersion_imag
_atom_type_scat_source
C C 0.0033 0.0016 'International Tables Vol C Tables 4.2.6.8 and 6.1.1.4'
H H 0.0000 0.0000 'International Tables Vol C Tables 4.2.6.8 and 6.1.1.4'
N N 0.0061 0.0033 'International Tables Vol C Tables 4.2.6.8 and 6.1.1.4'
O O 0.0106 0.0060 'International Tables Vol C Tables 4.2.6.8 and 6.1.1.4'
Cl Cl 0.1484 0.1585 'International Tables Vol C Tables 4.2.6.8 and 6.1.1.4'
Cd Cd -0.8075 1.2024 'International Tables Vol C Tables 4.2.6.8 and 6.1.1.4'

loop_
_geom_angle_atom_site_label_1
_geom_angle_atom_site_label_2
_geom_angle_atom_site_label_3
_geom_angle_site_symmetry_1
_geom_angle_site_symmetry_3
_geom_angle
_geom_angle_publ_flag
Cd1 Cl1 Cd1 . 5_567 94.82(2) ?
Cl1 Cd1 Cl1 2_556 5_567 96.22(3) ?
Cl1 Cd1 Cl1 . 5_567 85.18(2) yes
Cl1 Cd1 Cl1 2_556 6_565 85.18(2) ?
Cl1 Cd1 Cl1 . 6_565 96.22(3) yes
Cl1 Cd1 Cl1 5_567 6_565 177.73(2) yes
Cl1 Cd1 Cl1 2_556 . 104.77(4) yes
N1 Cd1 Cl1 . 2_556 159.71(6) yes
N1 Cd1 Cl1 2_556 2_556 93.57(6) ?
N1 Cd1 Cl1 . . 93.57(6) yes
N1 Cd1 Cl1 2_556 . 159.71(6) yes
N1 Cd1 Cl1 . 5_567 93.89(5) yes
N1 Cd1 Cl1 2_556 5_567 84.24(5) ?
N1 Cd1 Cl1 . 6_565 84.24(5) yes
N1 Cd1 Cl1 2_556 6_565 93.89(5) ?
N1 Cd1 N1 . 2_556 69.98(10) yes
C6 N1 C1 . . 119.0(2) ?
C6 N1 Cd1 . . 118.31(15) ?
C1 N1 Cd1 . . 122.49(18) ?
N1 C1 C2 . . 123.3(3) ?
N1 C1 H1 . . 118.3 ?
C2 C1 H1 . . 118.3 ?
C4 C2 C1 . . 116.9(3) ?
C4 C2 C3 . . 122.5(3) ?
C1 C2 C3 . . 120.6(3) ?
C2 C3 H3A . . 109.5 ?
C2 C3 H3B . . 109.5 ?
H3A C3 H3B . . 109.5 ?
C2 C3 H3C . . 109.5 ?
H3A C3 H3C . . 109.5 ?
H3B C3 H3C . . 109.5 ?
C5 C4 C2 . . 120.1(3) ?
C5 C4 H4 . . 120.0 ?
C2 C4 H4 . . 120.0 ?
C4 C5 C6 . . 119.4(3) ?
C4 C5 H5 . . 120.3 ?
C6 C5 H5 . . 120.3 ?
N1 C6 C5 . . 121.2(2) ?
N1 C6 C6 . 2_556 116.64(13) ?
C5 C6 C6 . 2_556 122.15(16) ?

loop_
_geom_bond_atom_site_label_1
_geom_bond_atom_site_label_2
_geom_bond_site_symmetry_2
_geom_bond_distance
_geom_bond_publ_flag
Cd1 Cl1 2_556 2.5457(9) ?
Cd1 Cl1 5_567 2.7668(10) yes
Cd1 Cl1 6_565 2.7668(10) ?
Cl1 Cd1 . 2.5457(9) yes
Cl1 Cd1 5_567 2.7668(10) ?
Cd1 N1 2_556 2.355(2) ?
N1 Cd1 . 2.355(2) yes
C1 N1 . 1.347(3) ?
C1 C2 . 1.389(4) ?
C1 H1 . 0.9300 ?
C2 C4 . 1.388(4) ?
C2 C3 . 1.502(4) ?
C3 H3A . 0.9600 ?
C3 H3B . 0.9600 ?
C3 H3C . 0.9600 ?
C4 C5 . 1.380(4) ?
C4 H4 . 0.9300 ?
C5 C6 . 1.387(3) ?
C5 H5 . 0.9300 ?
C6 N1 . 1.336(3) ?
C6 C6 2_556 1.501(5) ?

loop_
_geom_torsion_atom_site_label_1
_geom_torsion_atom_site_label_2
_geom_torsion_atom_site_label_3
_geom_torsion_atom_site_label_4
_geom_torsion_site_symmetry_1
_geom_torsion_site_symmetry_4
_geom_torsion
N1 C1 C2 C4 . . 2.3(5)
N1 C1 C2 C3 . . -178.6(3)
C1 C2 C4 C5 . . -1.9(4)
C3 C2 C4 C5 . . 179.1(3)
C2 C4 C5 C6 . . -0.5(4)
C4 C5 C6 N1 . . 2.8(4)
C4 C5 C6 C6 . 2_556 -177.9(3)
C5 C6 N1 C1 . . -2.5(4)
C6 C6 N1 C1 2_556 . 178.2(3)
C5 C6 N1 Cd1 . . -177.59(18)
C6 C6 N1 Cd1 2_556 . 3.0(3)
C2 C1 N1 C6 . . -0.1(4)
C2 C1 N1 Cd1 . . 174.8(2)
C6 N1 Cd1 N1 . 2_556 -1.14(13)
C1 N1 Cd1 N1 . 2_556 -176.1(3)
C6 N1 Cd1 Cl1 . 2_556 36.2(3)
C1 N1 Cd1 Cl1 . 2_556 -138.71(19)
C6 N1 Cd1 Cl1 . . -168.97(17)
C1 N1 Cd1 Cl1 . . 16.1(2)
C6 N1 Cd1 Cl1 . 5_567 -83.57(18)
C1 N1 Cd1 Cl1 . 5_567 101.5(2)
C6 N1 Cd1 Cl1 . 6_565 95.14(18)
C1 N1 Cd1 Cl1 . 6_565 -79.8(2)
Cd1 Cl1 Cd1 N1 5_567 . 93.61(5)
Cd1 Cl1 Cd1 N1 5_567 2_556 58.77(15)
Cd1 Cl1 Cd1 Cl1 5_567 2_556 -95.17(2)
Cd1 Cl1 Cd1 Cl1 5_567 5_567 0.0
Cd1 Cl1 Cd1 Cl1 5_567 6_565 178.20(2)
